data_7702665
loop_
_publ_author_name
'Yamamoto, Yasuhiro'
'Sugawara, Kenichiro'
'Han, Xiao-Hong'

_publ_section_title
;
 Novel single or double insertion of alkynes into rhodium-- and
 iridium--oxygen or --phosphorus atom bonds and transannular addition of
 1-alkynes between the rhodium atom and the ipso-carbon atom of the
 phosphorus ligand
;
_journal_issue 2
_journal_name_full 'Journal of the Chemical Society, Dalton Transactions'
_journal_page_first 195
_journal_paper_doi 10.1039/b104811m
_journal_year 2002
_chemical_formula_moiety 'C39 H45 Cl Ir O8 P '
_chemical_formula_sum 'C39 H45 Cl Ir O8 P'
_chemical_formula_weight 900.43
_space_group_IT_number 14
_space_group_name_Hall '-P 2ybc'
_space_group_name_H-M_alt 'P 1 21/c 1'
_symmetry_cell_setting monoclinic
_symmetry_Int_Tables_number 14
_symmetry_space_group_name_H-M 'P 1 21/c 1'
_audit_creation_date 'Thu Jul 26 18:00:11 2001'
_audit_creation_method 'by teXsan'
_cell_angle_alpha 90
_cell_angle_beta 95.29(8)
_cell_angle_gamma 90
_cell_formula_units_Z 4
_cell_length_a 12.515(8)
_cell_length_b 12.00(2)
_cell_length_c 25.64(2)
_cell_measurement_reflns_used 19
_cell_measurement_temperature 300.2
_cell_measurement_theta_max 15.0
_cell_measurement_theta_min 14.9
_cell_volume 3834(7)
_computing_cell_refinement 'MSC/AFC Diffractometer Control'
_computing_data_collection 'MSC/AFC Diffractometer Control'
_computing_data_reduction 'teXsan Ver. 1.11'
_computing_publication_material 'teXsan Ver. 1.11'
_computing_structure_refinement 'teXsan Ver. 1.10'
_computing_structure_solution 'DIRDIF94 (PATTY)'
_diffrn_measured_fraction_theta_full 0.9984
_diffrn_measured_fraction_theta_max 0.9984
_diffrn_measurement_device_type 'Rigaku AFC5S'
_diffrn_measurement_method \w-2\q
_diffrn_radiation_type 'Mo K\a'
_diffrn_radiation_wavelength 0.7107
_diffrn_reflns_av_R_equivalents 0.033
_diffrn_reflns_limit_h_max 14
_diffrn_reflns_limit_h_min 0
_diffrn_reflns_limit_k_max 0
_diffrn_reflns_limit_k_min -14
_diffrn_reflns_limit_l_max 30
_diffrn_reflns_limit_l_min -30
_diffrn_reflns_number 7444
_diffrn_reflns_theta_full 25.00
_diffrn_reflns_theta_max 25.00
_diffrn_standards_decay_% 0.67
_diffrn_standards_interval_count 150
_diffrn_standards_number 3
_exptl_absorpt_coefficient_mu 3.653
_exptl_absorpt_correction_T_max 0.999
_exptl_absorpt_correction_T_min 0.430
_exptl_absorpt_correction_type psi-scan
_exptl_absorpt_process_details '(North, Phillips & Mathews, 1968)'
_exptl_crystal_colour yellow
_exptl_crystal_density_diffrn 1.560
_exptl_crystal_density_method 'not measured'
_exptl_crystal_description prismatic
_exptl_crystal_size_max 0.200
_exptl_crystal_size_mid 0.200
_exptl_crystal_size_min 0.200
_refine_diff_density_max 1.09
_refine_diff_density_min -0.89
_refine_ls_extinction_method none
_refine_ls_goodness_of_fit_ref 2.001
_refine_ls_hydrogen_treatment noref
_refine_ls_number_parameters 451
_refine_ls_number_reflns 4121
_refine_ls_R_factor_gt 0.0532
_refine_ls_shift/su_max 0.0699
_refine_ls_structure_factor_coef Fsqd
_refine_ls_weighting_details 'w = 1/[\s^2^(Fo^2^) + (0.03000(Max(Fo^2^,0) + 2Fc^2^)/3)^2^]'
_refine_ls_weighting_scheme calc
_refine_ls_wR_factor_ref 0.1444
_reflns_number_gt 4121
_reflns_number_total 6742
_reflns_threshold_expression F^2^>2.0\s(F^2^)
_cod_data_source_file b104811m.txt
_cod_data_source_block afc5s.xtl_master_file_18b_[Cp*IrCl(BDMPP-P,O)(ETOOCC=CCOOEt)]
_cod_original_cell_volume 3834(6)
_cod_original_formula_sum 'C39 H45 Cl Ir O8 P '
_cod_database_code 7702665

loop_
_symmetry_equiv_pos_as_xyz
x,y,z
-x,1/2+y,1/2-z
-x,-y,-z
x,1/2-y,1/2+z

loop_
_atom_site_label
_atom_site_type_symbol
_atom_site_fract_x
_atom_site_fract_y
_atom_site_fract_z
_atom_site_U_iso_or_equiv
_atom_site_adp_type
_atom_site_occupancy
_atom_site_calc_flag
Ir(1) Ir 0.19731(5) 0.09984(5) 0.38911(2) 0.0403(2) Uani 1.00 d
Cl(1) Cl 0.0601(3) 0.1807(4) 0.3295(2) 0.055(1) Uani 1.00 d
P(1) P 0.2901(3) 0.0266(3) 0.3230(2) 0.039(1) Uani 1.00 d
O(1) O 0.4331(9) -0.1804(9) 0.3554(5) 0.065(4) Uani 1.00 d
O(2) O 0.0911(8) -0.0690(8) 0.2883(4) 0.052(4) Uani 1.00 d
O(3) O 0.4394(9) -0.060(1) 0.2518(5) 0.065(4) Uani 1.00 d
O(4) O 0.4491(8) 0.1478(10) 0.4113(4) 0.053(4) Uani 1.00 d
O(5) O 0.414(1) 0.446(1) 0.4092(7) 0.105(6) Uani 1.00 d
O(6) O 0.552(1) 0.333(1) 0.4329(6) 0.107(6) Uani 1.00 d
O(7) O 0.232(1) 0.400(1) 0.3296(5) 0.073(4) Uani 1.00 d
O(8) O 0.1742(10) 0.390(1) 0.4104(5) 0.073(4) Uani 1.00 d
C(1) C 0.250(2) -0.006(2) 0.4577(7) 0.068(7) Uani 1.00 d
C(2) C 0.158(1) -0.060(1) 0.4332(6) 0.051(5) Uani 1.00 d
C(3) C 0.069(1) 0.010(2) 0.4323(7) 0.061(6) Uani 1.00 d
C(4) C 0.104(2) 0.114(2) 0.4581(8) 0.076(7) Uani 1.00 d
C(5) C 0.217(2) 0.099(2) 0.4764(6) 0.072(7) Uani 1.00 d
C(6) C 0.357(2) -0.061(2) 0.4726(10) 0.14(1) Uani 1.00 d
C(7) C 0.153(2) -0.180(2) 0.4194(8) 0.094(8) Uani 1.00 d
C(8) C -0.044(1) -0.014(2) 0.4078(9) 0.110(9) Uani 1.00 d
C(9) C 0.030(2) 0.207(2) 0.471(1) 0.16(1) Uani 1.00 d
C(10) C 0.287(2) 0.177(2) 0.5105(8) 0.14(1) Uani 1.00 d
C(11) C 0.256(1) 0.084(1) 0.2558(6) 0.043(5) Uani 1.00 d
C(12) C 0.229(1) 0.019(1) 0.2118(7) 0.060(6) Uani 1.00 d
C(13) C 0.202(2) 0.069(2) 0.1639(6) 0.071(7) Uani 1.00 d
C(14) C 0.204(1) 0.182(2) 0.1587(7) 0.068(7) Uani 1.00 d
C(15) C 0.232(1) 0.246(2) 0.2000(8) 0.059(6) Uani 1.00 d
C(16) C 0.257(1) 0.200(1) 0.2496(6) 0.050(5) Uani 1.00 d
C(17) C 0.265(1) -0.125(1) 0.3152(6) 0.040(5) Uani 1.00 d
C(18) C 0.338(1) -0.211(1) 0.3298(6) 0.052(6) Uani 1.00 d
C(19) C 0.309(1) -0.322(1) 0.3191(7) 0.058(6) Uani 1.00 d
C(20) C 0.212(2) -0.345(1) 0.2951(8) 0.068(7) Uani 1.00 d
C(21) C 0.135(1) -0.266(1) 0.2826(7) 0.056(6) Uani 1.00 d
C(22) C 0.160(1) -0.158(1) 0.2942(7) 0.051(5) Uani 1.00 d
C(23) C 0.511(2) -0.261(2) 0.3665(9) 0.099(9) Uani 1.00 d
C(24) C -0.009(2) -0.082(2) 0.2592(9) 0.086(8) Uani 1.00 d
C(25) C 0.439(1) 0.044(1) 0.3280(6) 0.044(5) Uani 1.00 d
C(26) C 0.498(1) 0.102(1) 0.3692(6) 0.048(5) Uani 1.00 d
C(27) C 0.607(1) 0.114(2) 0.3706(7) 0.065(6) Uani 1.00 d
C(28) C 0.661(1) 0.069(2) 0.3304(8) 0.075(7) Uani 1.00 d
C(29) C 0.608(1) 0.014(2) 0.2903(7) 0.061(6) Uani 1.00 d
C(30) C 0.498(1) 0.001(1) 0.2892(6) 0.052(5) Uani 1.00 d
C(31) C 0.490(2) -0.119(2) 0.2148(8) 0.099(9) Uani 1.00 d
C(32) C 0.394(1) 0.248(2) 0.4010(6) 0.055(6) Uani 1.00 d
C(33) C 0.449(2) 0.357(2) 0.4140(8) 0.072(7) Uani 1.00 d
C(34) C 0.614(2) 0.432(2) 0.447(1) 0.17(1) Uani 1.00 d
C(35) C 0.704(3) 0.412(3) 0.470(2) 0.28(2) Uani 1.00 d
C(36) C 0.286(1) 0.246(1) 0.3867(6) 0.048(5) Uani 1.00 d
C(37) C 0.230(1) 0.355(1) 0.3699(8) 0.055(6) Uani 1.00 d
C(38) C 0.119(2) 0.497(2) 0.3971(10) 0.12(1) Uani 1.00 d
C(39) C 0.049(2) 0.521(2) 0.433(1) 0.14(1) Uani 1.00 d
H(1) H 0.3478 -0.1220 0.4953 0.1189 Uiso 1.00 calc
H(2) H 0.3836 -0.0892 0.4410 0.1189 Uiso 1.00 calc
H(3) H 0.4078 -0.0104 0.4886 0.1189 Uiso 1.00 calc
H(4) H 0.1079 -0.2201 0.4423 0.1086 Uiso 1.00 calc
H(5) H 0.1203 -0.1907 0.3842 0.1086 Uiso 1.00 calc
H(6) H 0.2212 -0.2140 0.4225 0.1086 Uiso 1.00 calc
H(7) H -0.0896 0.0486 0.4131 0.1015 Uiso 1.00 calc
H(8) H -0.0425 -0.0276 0.3720 0.1015 Uiso 1.00 calc
H(9) H -0.0714 -0.0772 0.4248 0.1015 Uiso 1.00 calc
H(10) H 0.0688 0.2689 0.4851 0.1502 Uiso 1.00 calc
H(11) H -0.0093 0.2334 0.4375 0.1502 Uiso 1.00 calc
H(12) H -0.0203 0.1818 0.4923 0.1502 Uiso 1.00 calc
H(13) H 0.3110 0.1386 0.5421 0.1355 Uiso 1.00 calc
H(14) H 0.3505 0.1944 0.4928 0.1355 Uiso 1.00 calc
H(15) H 0.2522 0.2427 0.5178 0.1355 Uiso 1.00 calc
H(16) H 0.2288 -0.0613 0.2157 0.0683 Uiso 1.00 calc
H(17) H 0.1856 0.0245 0.1333 0.0833 Uiso 1.00 calc
H(18) H 0.1804 0.2166 0.1259 0.0770 Uiso 1.00 calc
H(19) H 0.2389 0.3257 0.1948 0.0669 Uiso 1.00 calc
H(20) H 0.2722 0.2483 0.2808 0.0581 Uiso 1.00 calc
H(21) H 0.3597 -0.3815 0.3281 0.0723 Uiso 1.00 calc
H(22) H 0.1937 -0.4224 0.2881 0.0812 Uiso 1.00 calc
H(23) H 0.0670 -0.2831 0.2635 0.0628 Uiso 1.00 calc
H(24) H 0.4861 -0.3213 0.3855 0.1058 Uiso 1.00 calc
H(25) H 0.5320 -0.2916 0.3331 0.1058 Uiso 1.00 calc
H(26) H 0.5747 -0.2311 0.3843 0.1058 Uiso 1.00 calc
H(27) H -0.0500 -0.0158 0.2572 0.0926 Uiso 1.00 calc
H(28) H 0.0028 -0.1020 0.2225 0.0926 Uiso 1.00 calc
H(29) H -0.0493 -0.1412 0.2720 0.0926 Uiso 1.00 calc
H(30) H 0.6458 0.1567 0.3993 0.0699 Uiso 1.00 calc
H(31) H 0.7368 0.0795 0.3314 0.0877 Uiso 1.00 calc
H(32) H 0.6462 -0.0185 0.2614 0.0791 Uiso 1.00 calc
H(33) H 0.4388 -0.1588 0.1904 0.1115 Uiso 1.00 calc
H(34) H 0.5305 -0.0714 0.1938 0.1115 Uiso 1.00 calc
H(35) H 0.5383 -0.1743 0.2306 0.1115 Uiso 1.00 calc
H(36) H 0.6353 0.4822 0.4150 0.1737 Uiso 1.00 calc
H(37) H 0.5846 0.4908 0.4679 0.1737 Uiso 1.00 calc
H(38) H 0.6888 0.3630 0.4996 0.2316 Uiso 1.00 calc
H(39) H 0.7394 0.3542 0.4467 0.2316 Uiso 1.00 calc
H(40) H 0.7539 0.4621 0.4799 0.2316 Uiso 1.00 calc
H(41) H 0.1615 0.5551 0.3920 0.1232 Uiso 1.00 calc
H(42) H 0.0717 0.4856 0.3615 0.1232 Uiso 1.00 calc
H(43) H 0.0842 0.5258 0.4672 0.1400 Uiso 1.00 calc
H(44) H 0.0036 0.5840 0.4264 0.1400 Uiso 1.00 calc
H(45) H -0.0059 0.4571 0.4365 0.1400 Uiso 1.00 calc

loop_
_atom_site_aniso_label
_atom_site_aniso_U_11
_atom_site_aniso_U_22
_atom_site_aniso_U_33
_atom_site_aniso_U_12
_atom_site_aniso_U_13
_atom_site_aniso_U_23
Ir(1) 0.0459(3) 0.0394(3) 0.0365(3) -0.0002(4) 0.0079(2) 0.0035(4)
Cl(1) 0.054(2) 0.053(3) 0.057(3) 0.007(2) 0.004(2) 0.010(2)
P(1) 0.043(2) 0.036(3) 0.039(2) 0.000(2) 0.005(2) 0.001(2)
O(1) 0.053(7) 0.050(8) 0.089(10) 0.011(6) -0.003(7) 0.014(7)
O(2) 0.051(7) 0.037(7) 0.066(8) -0.008(5) -0.003(6) -0.009(6)
O(3) 0.065(8) 0.075(9) 0.058(8) 0.010(7) 0.020(6) -0.014(7)
O(4) 0.056(7) 0.063(8) 0.039(7) -0.005(6) 0.000(5) -0.004(6)
O(5) 0.11(1) 0.060(10) 0.14(2) -0.022(10) 0.01(1) -0.04(1)
O(6) 0.08(1) 0.10(1) 0.14(1) -0.041(9) -0.017(10) -0.02(1)
O(7) 0.11(1) 0.051(8) 0.061(8) 0.008(8) 0.025(7) 0.019(8)
O(8) 0.102(9) 0.052(8) 0.069(8) -0.001(8) 0.035(7) -0.007(8)
C(1) 0.08(1) 0.09(2) 0.03(1) 0.00(1) 0.015(9) 0.02(1)
C(2) 0.06(1) 0.05(1) 0.037(10) 0.002(9) 0.010(8) 0.017(8)
C(3) 0.07(1) 0.07(1) 0.05(1) 0.01(1) 0.024(9) 0.03(1)
C(4) 0.11(2) 0.06(1) 0.07(1) 0.01(1) 0.05(1) 0.02(1)
C(5) 0.11(2) 0.08(1) 0.028(9) -0.05(1) 0.018(10) 0.00(1)
C(6) 0.07(1) 0.22(3) 0.12(2) 0.01(2) -0.01(1) 0.11(2)
C(7) 0.18(2) 0.04(1) 0.07(2) 0.00(1) 0.06(1) 0.01(1)
C(8) 0.04(1) 0.18(3) 0.11(2) -0.03(1) 0.02(1) 0.05(2)
C(9) 0.24(3) 0.10(2) 0.16(3) 0.08(2) 0.16(2) 0.04(2)
C(10) 0.24(3) 0.15(3) 0.04(1) -0.11(2) 0.03(2) -0.03(2)
C(11) 0.045(9) 0.05(1) 0.035(9) -0.002(8) 0.008(7) 0.006(9)
C(12) 0.08(1) 0.05(1) 0.05(1) 0.003(10) 0.002(9) -0.008(10)
C(13) 0.10(1) 0.09(2) 0.023(9) -0.01(1) -0.006(9) 0.003(10)
C(14) 0.07(1) 0.08(2) 0.06(1) -0.01(1) 0.01(1) 0.03(1)
C(15) 0.06(1) 0.06(1) 0.06(1) -0.006(9) 0.012(9) 0.02(1)
C(16) 0.05(1) 0.05(1) 0.05(1) -0.008(9) 0.015(8) -0.001(9)
C(17) 0.046(9) 0.031(10) 0.044(9) 0.005(7) 0.005(7) -0.007(7)
C(18) 0.05(1) 0.05(1) 0.06(1) 0.004(9) 0.007(9) 0.007(10)
C(19) 0.06(1) 0.04(1) 0.08(1) 0.005(9) 0.015(10) 0.001(10)
C(20) 0.08(1) 0.029(10) 0.10(2) -0.01(1) 0.02(1) -0.01(1)
C(21) 0.06(1) 0.04(1) 0.07(1) -0.014(9) -0.009(9) -0.006(10)
C(22) 0.05(1) 0.04(1) 0.06(1) 0.000(9) 0.002(9) -0.001(9)
C(23) 0.07(1) 0.10(2) 0.13(2) 0.04(1) -0.01(1) 0.01(2)
C(24) 0.07(1) 0.06(1) 0.12(2) 0.00(1) -0.02(1) -0.01(1)
C(25) 0.043(9) 0.045(10) 0.045(10) 0.002(8) 0.008(8) 0.004(8)
C(26) 0.058(10) 0.048(10) 0.039(9) 0.001(10) 0.010(7) 0.005(10)
C(27) 0.05(1) 0.08(1) 0.07(1) -0.01(1) -0.007(9) 0.00(1)
C(28) 0.037(10) 0.10(2) 0.09(2) -0.01(1) 0.01(1) 0.00(1)
C(29) 0.04(1) 0.08(1) 0.07(1) 0.000(10) 0.018(9) 0.01(1)
C(30) 0.08(1) 0.04(1) 0.037(10) 0.003(9) 0.015(9) 0.010(9)
C(31) 0.10(2) 0.11(2) 0.09(2) 0.01(1) 0.04(1) -0.05(2)
C(32) 0.07(1) 0.07(1) 0.035(10) -0.01(1) 0.014(9) -0.013(9)
C(33) 0.08(2) 0.09(2) 0.05(1) -0.04(1) 0.01(1) -0.03(1)
C(34) 0.10(2) 0.13(3) 0.26(4) -0.05(2) -0.05(2) -0.07(3)
C(35) 0.23(4) 0.20(4) 0.36(6) -0.16(4) -0.16(4) 0.08(4)
C(36) 0.06(1) 0.05(1) 0.038(9) -0.005(9) 0.018(8) -0.009(8)
C(37) 0.06(1) 0.04(1) 0.07(1) -0.001(9) 0.017(10) -0.02(1)
C(38) 0.21(3) 0.06(2) 0.12(2) 0.06(2) 0.10(2) 0.02(1)
C(39) 0.12(2) 0.10(2) 0.21(3) 0.01(2) 0.04(2) -0.04(2)

loop_
_atom_type_symbol
_atom_type_description
_atom_type_scat_dispersion_real
_atom_type_scat_dispersion_imag
_atom_type_scat_source
C C 0.003 0.002
;International Tables for Crystallography
(1992, Vol. C, Tables 4.2.6.8 and 6.1.1.1)
;
H H 0.000 0.000
;International Tables for Crystallography
(1992, Vol. C, Table 6.1.1.2)
;
O O 0.011 0.006
;International Tables for Crystallography
(1992, Vol. C, Tables 4.2.6.8 and 6.1.1.1)
;
P P 0.102 0.094
;International Tables for Crystallography
(1992, Vol. C, Tables 4.2.6.8 and 6.1.1.1)
;
Ir Ir -1.444 7.990
;International Tables for Crystallography
(1992, Vol. C, Tables 4.2.6.8 and 6.1.1.1)
;
Cl Cl 0.148 0.159
;International Tables for Crystallography
(1992, Vol. C, Tables 4.2.6.8 and 6.1.1.1)
;

loop_
_geom_angle_atom_site_label_1
_geom_angle_atom_site_label_2
_geom_angle_atom_site_label_3
_geom_angle
_geom_angle_site_symmetry_3
_geom_angle_publ_flag
Cl(1) Ir(1) P(1) 93.7(1) 0_555 yes
Cl(1) Ir(1) C(1) 151.6(5) 0_555 yes
Cl(1) Ir(1) C(2) 118.5(4) 0_555 yes
Cl(1) Ir(1) C(3) 90.5(4) 0_555 yes
Cl(1) Ir(1) C(4) 94.6(6) 0_555 yes
Cl(1) Ir(1) C(5) 130.4(7) 0_555 yes
Cl(1) Ir(1) C(36) 89.5(5) 0_555 yes
P(1) Ir(1) C(1) 103.3(5) 0_555 yes
P(1) Ir(1) C(2) 100.8(4) 0_555 yes
P(1) Ir(1) C(3) 126.4(5) 0_555 yes
P(1) Ir(1) C(4) 162.1(5) 0_555 yes
P(1) Ir(1) C(5) 135.9(7) 0_555 yes
P(1) Ir(1) C(36) 89.7(4) 0_555 yes
C(1) Ir(1) C(2) 36.4(6) 0_555 yes
C(1) Ir(1) C(3) 61.1(6) 0_555 yes
C(1) Ir(1) C(4) 63.3(7) 0_555 yes
C(1) Ir(1) C(5) 37.4(7) 0_555 yes
C(1) Ir(1) C(36) 112.8(7) 0_555 yes
C(2) Ir(1) C(3) 35.1(5) 0_555 yes
C(2) Ir(1) C(4) 61.3(7) 0_555 yes
C(2) Ir(1) C(5) 60.9(6) 0_555 yes
C(2) Ir(1) C(36) 149.0(6) 0_555 yes
C(3) Ir(1) C(4) 37.8(7) 0_555 yes
C(3) Ir(1) C(5) 62.1(6) 0_555 yes
C(3) Ir(1) C(36) 143.8(7) 0_555 yes
C(4) Ir(1) C(5) 38.2(7) 0_555 yes
C(4) Ir(1) C(36) 106.2(7) 0_555 yes
C(5) Ir(1) C(36) 91.3(6) 0_555 yes
Ir(1) P(1) C(11) 116.7(5) 0_555 yes
Ir(1) P(1) C(17) 111.2(5) 0_555 yes
Ir(1) P(1) C(25) 118.1(5) 0_555 yes
C(11) P(1) C(17) 103.8(7) 0_555 yes
C(11) P(1) C(25) 99.4(7) 0_555 yes
C(17) P(1) C(25) 105.9(7) 0_555 yes
C(18) O(1) C(23) 118(1) 0_555 yes
C(22) O(2) C(24) 119(1) 0_555 yes
C(30) O(3) C(31) 120(1) 0_555 yes
C(26) O(4) C(32) 115(1) 0_555 yes
C(33) O(6) C(34) 112(1) 0_555 yes
C(37) O(8) C(38) 110(1) 0_555 yes
Ir(1) C(1) C(2) 75.0(10) 0_555 yes
Ir(1) C(1) C(5) 71(1) 0_555 yes
Ir(1) C(1) C(6) 129(1) 0_555 yes
C(2) C(1) C(5) 107(1) 0_555 yes
C(2) C(1) C(6) 125(2) 0_555 yes
C(5) C(1) C(6) 125(2) 0_555 yes
Ir(1) C(2) C(1) 68.6(10) 0_555 yes
Ir(1) C(2) C(3) 72.1(9) 0_555 yes
Ir(1) C(2) C(7) 134(1) 0_555 yes
C(1) C(2) C(3) 110(1) 0_555 yes
C(1) C(2) C(7) 124(1) 0_555 yes
C(3) C(2) C(7) 124(1) 0_555 yes
Ir(1) C(3) C(2) 72.8(9) 0_555 yes
Ir(1) C(3) C(4) 67.9(9) 0_555 yes
Ir(1) C(3) C(8) 123(1) 0_555 yes
C(2) C(3) C(4) 107(1) 0_555 yes
C(2) C(3) C(8) 126(2) 0_555 yes
C(4) C(3) C(8) 125(1) 0_555 yes
Ir(1) C(4) C(3) 74.3(10) 0_555 yes
Ir(1) C(4) C(5) 71.6(9) 0_555 yes
Ir(1) C(4) C(9) 127(1) 0_555 yes
C(3) C(4) C(5) 106(1) 0_555 yes
C(3) C(4) C(9) 124(2) 0_555 yes
C(5) C(4) C(9) 128(2) 0_555 yes
Ir(1) C(5) C(1) 71.0(10) 0_555 yes
Ir(1) C(5) C(4) 70.2(10) 0_555 yes
Ir(1) C(5) C(10) 125(1) 0_555 yes
C(1) C(5) C(4) 107(1) 0_555 yes
C(1) C(5) C(10) 125(2) 0_555 yes
C(4) C(5) C(10) 127(2) 0_555 yes
P(1) C(11) C(12) 124(1) 0_555 yes
P(1) C(11) C(16) 117(1) 0_555 yes
C(12) C(11) C(16) 117(1) 0_555 yes
C(11) C(12) C(13) 119(1) 0_555 yes
C(12) C(13) C(14) 121(1) 0_555 yes
C(13) C(14) C(15) 120(1) 0_555 yes
C(14) C(15) C(16) 120(1) 0_555 yes
C(11) C(16) C(15) 119(1) 0_555 yes
P(1) C(17) C(18) 126(1) 0_555 yes
P(1) C(17) C(22) 116(1) 0_555 yes
C(18) C(17) C(22) 116(1) 0_555 yes
O(1) C(18) C(17) 116(1) 0_555 yes
O(1) C(18) C(19) 123(1) 0_555 yes
C(17) C(18) C(19) 119(1) 0_555 yes
C(18) C(19) C(20) 119(1) 0_555 yes
C(19) C(20) C(21) 123(1) 0_555 yes
C(20) C(21) C(22) 117(1) 0_555 yes
O(2) C(22) C(17) 111(1) 0_555 yes
O(2) C(22) C(21) 125(1) 0_555 yes
C(17) C(22) C(21) 122(1) 0_555 yes
P(1) C(25) C(26) 123(1) 0_555 yes
P(1) C(25) C(30) 119(1) 0_555 yes
C(26) C(25) C(30) 116(1) 0_555 yes
O(4) C(26) C(25) 121(1) 0_555 yes
O(4) C(26) C(27) 116(1) 0_555 yes
C(25) C(26) C(27) 121(1) 0_555 yes
C(26) C(27) C(28) 119(1) 0_555 yes
C(27) C(28) C(29) 121(1) 0_555 yes
C(28) C(29) C(30) 119(1) 0_555 yes
O(3) C(30) C(25) 114(1) 0_555 yes
O(3) C(30) C(29) 123(1) 0_555 yes
C(25) C(30) C(29) 122(1) 0_555 yes
O(4) C(32) C(33) 119(1) 0_555 yes
O(4) C(32) C(36) 119(1) 0_555 yes
C(33) C(32) C(36) 119(1) 0_555 yes
O(5) C(33) O(6) 124(1) 0_555 yes
O(5) C(33) C(32) 128(2) 0_555 yes
O(6) C(33) C(32) 107(2) 0_555 yes
O(6) C(34) C(35) 113(3) 0_555 yes
Ir(1) C(36) C(32) 121(1) 0_555 yes
Ir(1) C(36) C(37) 120(1) 0_555 yes
C(32) C(36) C(37) 118(1) 0_555 yes
O(7) C(37) O(8) 125(1) 0_555 yes
O(7) C(37) C(36) 127(1) 0_555 yes
O(8) C(37) C(36) 107(1) 0_555 yes
O(8) C(38) C(39) 110(2) 0_555 yes

loop_
_geom_bond_atom_site_label_1
_geom_bond_atom_site_label_2
_geom_bond_distance
_geom_bond_publ_flag
Ir(1) Cl(1) 2.397(4) yes
Ir(1) P(1) 2.314(4) yes
Ir(1) C(1) 2.22(2) yes
Ir(1) C(2) 2.31(2) yes
Ir(1) C(3) 2.30(2) yes
Ir(1) C(4) 2.21(2) yes
Ir(1) C(5) 2.23(2) yes
Ir(1) C(36) 2.08(2) yes
P(1) C(11) 1.87(1) yes
P(1) C(17) 1.85(1) yes
P(1) C(25) 1.87(1) yes
O(1) C(18) 1.35(2) yes
O(1) C(23) 1.38(2) yes
O(2) C(22) 1.37(2) yes
O(2) C(24) 1.40(2) yes
O(3) C(30) 1.36(2) yes
O(3) C(31) 1.39(2) yes
O(4) C(26) 1.40(2) yes
O(4) C(32) 1.40(2) yes
O(5) C(33) 1.16(2) yes
O(6) C(33) 1.37(2) yes
O(6) C(34) 1.44(3) yes
O(7) C(37) 1.17(2) yes
O(8) C(37) 1.37(2) yes
O(8) C(38) 1.48(2) yes
C(1) C(2) 1.42(2) yes
C(1) C(5) 1.43(3) yes
C(1) C(6) 1.52(3) yes
C(2) C(3) 1.39(2) yes
C(2) C(7) 1.48(2) yes
C(3) C(4) 1.46(3) yes
C(3) C(8) 1.52(2) yes
C(4) C(5) 1.45(3) yes
C(4) C(9) 1.50(3) yes
C(5) C(10) 1.50(3) yes
C(11) C(12) 1.39(2) yes
C(11) C(16) 1.41(2) yes
C(12) C(13) 1.38(2) yes
C(13) C(14) 1.36(3) yes
C(14) C(15) 1.33(2) yes
C(15) C(16) 1.39(2) yes
C(17) C(18) 1.41(2) yes
C(17) C(22) 1.43(2) yes
C(18) C(19) 1.41(2) yes
C(19) C(20) 1.33(2) yes
C(20) C(21) 1.37(2) yes
C(21) C(22) 1.36(2) yes
C(25) C(26) 1.42(2) yes
C(25) C(30) 1.40(2) yes
C(26) C(27) 1.37(2) yes
C(27) C(28) 1.40(2) yes
C(28) C(29) 1.35(2) yes
C(29) C(30) 1.39(2) yes
C(32) C(33) 1.50(2) yes
C(32) C(36) 1.37(2) yes
C(34) C(35) 1.24(4) yes
C(36) C(37) 1.52(2) yes
C(38) C(39) 1.35(3) yes

loop_
_geom_contact_atom_site_label_1
_geom_contact_atom_site_label_2
_geom_contact_distance
_geom_contact_site_symmetry_2
O(5) C(31) 3.59(3) 2_655
O(7) C(20) 3.19(2) 1_565
O(7) C(24) 3.44(2) 2_555
O(7) C(19) 3.49(2) 1_565
C(20) C(38) 3.52(3) 1_545
C(31) C(33) 3.47(3) 2_645

loop_
_geom_torsion_atom_site_label_1
_geom_torsion_atom_site_label_2
_geom_torsion_atom_site_label_3
_geom_torsion_atom_site_label_4
_geom_torsion
_geom_torsion_site_symmetry_1
_geom_torsion_site_symmetry_2
_geom_torsion_site_symmetry_3
_geom_torsion_site_symmetry_4
_geom_torsion_publ_flag
Ir(1) P(1) C(11) C(12) -128(1) 0_555 10_1 5_555 55_5 yes
Ir(1) P(1) C(11) C(16) 51(1) 0_555 10_1 5_555 55_5 yes
Ir(1) P(1) C(17) C(18) -107(1) 0_555 10_1 5_555 55_5 yes
Ir(1) P(1) C(17) C(22) 69(1) 0_555 10_1 5_555 55_5 yes
Ir(1) P(1) C(25) C(26) -1(1) 0_555 10_1 5_555 55_5 yes
Ir(1) P(1) C(25) C(30) 179(1) 0_555 10_1 5_555 55_5 yes
Ir(1) C(1) C(2) C(3) -60(1) 0_555 10_1 5_555 55_5 yes
Ir(1) C(1) C(2) C(7) 129(1) 0_555 10_1 5_555 55_5 yes
Ir(1) C(1) C(5) C(4) 61(1) 0_555 10_1 5_555 55_5 yes
Ir(1) C(1) C(5) C(10) -121(1) 0_555 10_1 5_555 55_5 yes
Ir(1) C(2) C(1) C(5) 64(1) 0_555 10_1 5_555 55_5 yes
Ir(1) C(2) C(1) C(6) -128(1) 0_555 10_1 5_555 55_5 yes
Ir(1) C(2) C(3) C(4) -59(1) 0_555 10_1 5_555 55_5 yes
Ir(1) C(2) C(3) C(8) 119(1) 0_555 10_1 5_555 55_5 yes
Ir(1) C(3) C(2) C(1) 58(1) 0_555 10_1 5_555 55_5 yes
Ir(1) C(3) C(2) C(7) -131(1) 0_555 10_1 5_555 55_5 yes
Ir(1) C(3) C(4) C(5) -64(1) 0_555 10_1 5_555 55_5 yes
Ir(1) C(3) C(4) C(9) 125(1) 0_555 10_1 5_555 55_5 yes
Ir(1) C(4) C(3) C(2) 62(1) 0_555 10_1 5_555 55_5 yes
Ir(1) C(4) C(3) C(8) -116(1) 0_555 10_1 5_555 55_5 yes
Ir(1) C(4) C(5) C(1) -61(1) 0_555 10_1 5_555 55_5 yes
Ir(1) C(4) C(5) C(10) 120(1) 0_555 10_1 5_555 55_5 yes
Ir(1) C(5) C(1) C(2) -66(1) 0_555 10_1 5_555 55_5 yes
Ir(1) C(5) C(1) C(6) 126(1) 0_555 10_1 5_555 55_5 yes
Ir(1) C(5) C(4) C(3) 66(1) 0_555 10_1 5_555 55_5 yes
Ir(1) C(5) C(4) C(9) -123(1) 0_555 10_1 5_555 55_5 yes
Ir(1) C(36) C(32) O(4) 7(2) 0_555 10_1 5_555 55_5 yes
Ir(1) C(36) C(32) C(33) -161(1) 0_555 10_1 5_555 55_5 yes
Ir(1) C(36) C(37) O(7) -103(1) 0_555 10_1 5_555 55_5 yes
Ir(1) C(36) C(37) O(8) 74(1) 0_555 10_1 5_555 55_5 yes
Cl(1) Ir(1) P(1) C(11) 16.2(6) 0_555 10_1 5_555 55_5 yes
Cl(1) Ir(1) P(1) C(17) -102.6(5) 0_555 10_1 5_555 55_5 yes
Cl(1) Ir(1) P(1) C(25) 134.7(6) 0_555 10_1 5_555 55_5 yes
Cl(1) Ir(1) C(1) C(2) 35(1) 0_555 10_1 5_555 55_5 yes
Cl(1) Ir(1) C(1) C(5) -79(1) 0_555 10_1 5_555 55_5 yes
Cl(1) Ir(1) C(1) C(6) 158(1) 0_555 10_1 5_555 55_5 yes
Cl(1) Ir(1) C(2) C(1) -161.9(10) 0_555 10_1 5_555 55_5 yes
Cl(1) Ir(1) C(2) C(3) -40(1) 0_555 10_1 5_555 55_5 yes
Cl(1) Ir(1) C(2) C(7) 80(1) 0_555 10_1 5_555 55_5 yes
Cl(1) Ir(1) C(3) C(2) 144(1) 0_555 10_1 5_555 55_5 yes
Cl(1) Ir(1) C(3) C(4) -96(1) 0_555 10_1 5_555 55_5 yes
Cl(1) Ir(1) C(3) C(8) 21(1) 0_555 10_1 5_555 55_5 yes
Cl(1) Ir(1) C(4) C(3) 84(1) 0_555 10_1 5_555 55_5 yes
Cl(1) Ir(1) C(4) C(5) -161(1) 0_555 10_1 5_555 55_5 yes
Cl(1) Ir(1) C(4) C(9) -37(2) 0_555 10_1 5_555 55_5 yes
Cl(1) Ir(1) C(5) C(1) 142(1) 0_555 10_1 5_555 55_5 yes
Cl(1) Ir(1) C(5) C(4) 24(1) 0_555 10_1 5_555 55_5 yes
Cl(1) Ir(1) C(5) C(10) -97(2) 0_555 10_1 5_555 55_5 yes
Cl(1) Ir(1) C(36) C(32) -159(1) 0_555 10_1 5_555 55_5 yes
Cl(1) Ir(1) C(36) C(37) 21(1) 0_555 10_1 5_555 55_5 yes
P(1) Ir(1) C(1) C(2) -90(1) 0_555 10_1 5_555 55_5 yes
P(1) Ir(1) C(1) C(5) 154.8(10) 0_555 10_1 5_555 55_5 yes
P(1) Ir(1) C(1) C(6) 33(2) 0_555 10_1 5_555 55_5 yes
P(1) Ir(1) C(2) C(1) 97(1) 0_555 10_1 5_555 55_5 yes
P(1) Ir(1) C(2) C(3) -141(1) 0_555 10_1 5_555 55_5 yes
P(1) Ir(1) C(2) C(7) -19(2) 0_555 10_1 5_555 55_5 yes
P(1) Ir(1) C(3) C(2) 49(1) 0_555 10_1 5_555 55_5 yes
P(1) Ir(1) C(3) C(4) 168.1(10) 0_555 10_1 5_555 55_5 yes
P(1) Ir(1) C(3) C(8) -73(1) 0_555 10_1 5_555 55_5 yes
P(1) Ir(1) C(4) C(3) -32(2) 0_555 10_1 5_555 55_5 yes
P(1) Ir(1) C(4) C(5) 81(2) 0_555 10_1 5_555 55_5 yes
P(1) Ir(1) C(4) C(9) -154(1) 0_555 10_1 5_555 55_5 yes
P(1) Ir(1) C(5) C(1) -36(1) 0_555 10_1 5_555 55_5 yes
P(1) Ir(1) C(5) C(4) -154(1) 0_555 10_1 5_555 55_5 yes
P(1) Ir(1) C(5) C(10) 83(2) 0_555 10_1 5_555 55_5 yes
P(1) Ir(1) C(36) C(32) -66(1) 0_555 10_1 5_555 55_5 yes
P(1) Ir(1) C(36) C(37) 115(1) 0_555 10_1 5_555 55_5 yes
P(1) C(11) C(12) C(13) 178(1) 0_555 10_1 5_555 55_5 yes
P(1) C(11) C(16) C(15) 179(1) 0_555 10_1 5_555 55_5 yes
P(1) C(17) C(18) O(1) 5(2) 0_555 10_1 5_555 55_5 yes
P(1) C(17) C(18) C(19) -177(1) 0_555 10_1 5_555 55_5 yes
P(1) C(17) C(22) O(2) -6(1) 0_555 10_1 5_555 55_5 yes
P(1) C(17) C(22) C(21) 174(1) 0_555 10_1 5_555 55_5 yes
P(1) C(25) C(26) O(4) 2(2) 0_555 10_1 5_555 55_5 yes
P(1) C(25) C(26) C(27) -178(1) 0_555 10_1 5_555 55_5 yes
P(1) C(25) C(30) O(3) -4(1) 0_555 10_1 5_555 55_5 yes
P(1) C(25) C(30) C(29) 178(1) 0_555 10_1 5_555 55_5 yes
O(1) C(18) C(17) C(22) -172(1) 0_555 10_1 5_555 55_5 yes
O(1) C(18) C(19) C(20) 177(1) 0_555 10_1 5_555 55_5 yes
O(2) C(22) C(17) C(18) 171(1) 0_555 10_1 5_555 55_5 yes
O(2) C(22) C(21) C(20) -174(1) 0_555 10_1 5_555 55_5 yes
O(3) C(30) C(25) C(26) 176(1) 0_555 10_1 5_555 55_5 yes
O(3) C(30) C(29) C(28) -175(1) 0_555 10_1 5_555 55_5 yes
O(4) C(26) C(25) C(30) -178(1) 0_555 10_1 5_555 55_5 yes
O(4) C(26) C(27) C(28) 178(1) 0_555 10_1 5_555 55_5 yes
O(4) C(32) C(33) O(5) -177(2) 0_555 10_1 5_555 55_5 yes
O(4) C(32) C(33) O(6) 2(2) 0_555 10_1 5_555 55_5 yes
O(4) C(32) C(36) C(37) -173(1) 0_555 10_1 5_555 55_5 yes
O(5) C(33) O(6) C(34) 0(3) 0_555 10_1 5_555 55_5 yes
O(5) C(33) C(32) C(36) -7(3) 0_555 10_1 5_555 55_5 yes
O(6) C(33) C(32) C(36) 172(1) 0_555 10_1 5_555 55_5 yes
O(7) C(37) O(8) C(38) -2(2) 0_555 10_1 5_555 55_5 yes
O(7) C(37) C(36) C(32) 77(2) 0_555 10_1 5_555 55_5 yes
O(8) C(37) C(36) C(32) -104(1) 0_555 10_1 5_555 55_5 yes
C(1) Ir(1) P(1) C(11) 173.3(8) 0_555 10_1 5_555 55_5 yes
C(1) Ir(1) P(1) C(17) 54.5(8) 0_555 10_1 5_555 55_5 yes
C(1) Ir(1) P(1) C(25) -68.2(8) 0_555 10_1 5_555 55_5 yes
C(1) Ir(1) C(2) C(3) 120(1) 0_555 10_1 5_555 55_5 yes
C(1) Ir(1) C(2) C(7) -117(2) 0_555 10_1 5_555 55_5 yes
C(1) Ir(1) C(3) C(2) -35(1) 0_555 10_1 5_555 55_5 yes
C(1) Ir(1) C(3) C(4) 82(1) 0_555 10_1 5_555 55_5 yes
C(1) Ir(1) C(3) C(8) -158(2) 0_555 10_1 5_555 55_5 yes
C(1) Ir(1) C(4) C(3) -76(1) 0_555 10_1 5_555 55_5 yes
C(1) Ir(1) C(4) C(5) 37(1) 0_555 10_1 5_555 55_5 yes
C(1) Ir(1) C(4) C(9) 161(2) 0_555 10_1 5_555 55_5 yes
C(1) Ir(1) C(5) C(4) -117(1) 0_555 10_1 5_555 55_5 yes
C(1) Ir(1) C(5) C(10) 120(2) 0_555 10_1 5_555 55_5 yes
C(1) Ir(1) C(36) C(32) 38(1) 0_555 10_1 5_555 55_5 yes
C(1) Ir(1) C(36) C(37) -140(1) 0_555 10_1 5_555 55_5 yes
C(1) C(2) Ir(1) C(3) -120(1) 0_555 10_1 5_555 55_5 yes
C(1) C(2) Ir(1) C(4) -82(1) 0_555 10_1 5_555 55_5 yes
C(1) C(2) Ir(1) C(5) -39(1) 0_555 10_1 5_555 55_5 yes
C(1) C(2) Ir(1) C(36) -9(1) 0_555 10_1 5_555 55_5 yes
C(1) C(2) C(3) C(4) 0(1) 0_555 10_1 5_555 55_5 yes
C(1) C(2) C(3) C(8) 177(1) 0_555 10_1 5_555 55_5 yes
C(1) C(5) Ir(1) C(2) 38.0(10) 0_555 10_1 5_555 55_5 yes
C(1) C(5) Ir(1) C(3) 78(1) 0_555 10_1 5_555 55_5 yes
C(1) C(5) Ir(1) C(4) 117(1) 0_555 10_1 5_555 55_5 yes
C(1) C(5) Ir(1) C(36) -127(1) 0_555 10_1 5_555 55_5 yes
C(1) C(5) C(4) C(3) 5(1) 0_555 10_1 5_555 55_5 yes
C(1) C(5) C(4) C(9) 174(1) 0_555 10_1 5_555 55_5 yes
C(2) Ir(1) P(1) C(11) 136.2(7) 0_555 10_1 5_555 55_5 yes
C(2) Ir(1) P(1) C(17) 17.4(7) 0_555 10_1 5_555 55_5 yes
C(2) Ir(1) P(1) C(25) -105.4(7) 0_555 10_1 5_555 55_5 yes
C(2) Ir(1) C(1) C(5) -115(1) 0_555 10_1 5_555 55_5 yes
C(2) Ir(1) C(1) C(6) 123(2) 0_555 10_1 5_555 55_5 yes
C(2) Ir(1) C(3) C(4) 118(1) 0_555 10_1 5_555 55_5 yes
C(2) Ir(1) C(3) C(8) -123(2) 0_555 10_1 5_555 55_5 yes
C(2) Ir(1) C(4) C(3) -35.3(9) 0_555 10_1 5_555 55_5 yes
C(2) Ir(1) C(4) C(5) 78(1) 0_555 10_1 5_555 55_5 yes
C(2) Ir(1) C(4) C(9) -157(2) 0_555 10_1 5_555 55_5 yes
C(2) Ir(1) C(5) C(4) -79(1) 0_555 10_1 5_555 55_5 yes
C(2) Ir(1) C(5) C(10) 158(2) 0_555 10_1 5_555 55_5 yes
C(2) Ir(1) C(36) C(32) 44(1) 0_555 10_1 5_555 55_5 yes
C(2) Ir(1) C(36) C(37) -134(1) 0_555 10_1 5_555 55_5 yes
C(2) C(1) Ir(1) C(3) 34(1) 0_555 10_1 5_555 55_5 yes
C(2) C(1) Ir(1) C(4) 77(1) 0_555 10_1 5_555 55_5 yes
C(2) C(1) Ir(1) C(5) 115(1) 0_555 10_1 5_555 55_5 yes
C(2) C(1) Ir(1) C(36) 174(1) 0_555 10_1 5_555 55_5 yes
C(2) C(1) C(5) C(4) -5(1) 0_555 10_1 5_555 55_5 yes
C(2) C(1) C(5) C(10) 172(1) 0_555 10_1 5_555 55_5 yes
C(2) C(3) Ir(1) C(4) -118(1) 0_555 10_1 5_555 55_5 yes
C(2) C(3) Ir(1) C(5) -78(1) 0_555 10_1 5_555 55_5 yes
C(2) C(3) Ir(1) C(36) -125(1) 0_555 10_1 5_555 55_5 yes
C(2) C(3) C(4) C(5) -2(1) 0_555 10_1 5_555 55_5 yes
C(2) C(3) C(4) C(9) -172(1) 0_555 10_1 5_555 55_5 yes
C(3) Ir(1) P(1) C(11) 109.6(8) 0_555 10_1 5_555 55_5 yes
C(3) Ir(1) P(1) C(17) -9.2(7) 0_555 10_1 5_555 55_5 yes
C(3) Ir(1) P(1) C(25) -132.0(8) 0_555 10_1 5_555 55_5 yes
C(3) Ir(1) C(1) C(5) -80(1) 0_555 10_1 5_555 55_5 yes
C(3) Ir(1) C(1) C(6) 157(2) 0_555 10_1 5_555 55_5 yes
C(3) Ir(1) C(2) C(7) 121(2) 0_555 10_1 5_555 55_5 yes
C(3) Ir(1) C(4) C(5) 113(1) 0_555 10_1 5_555 55_5 yes
C(3) Ir(1) C(4) C(9) -121(2) 0_555 10_1 5_555 55_5 yes
C(3) Ir(1) C(5) C(4) -39(1) 0_555 10_1 5_555 55_5 yes
C(3) Ir(1) C(5) C(10) -161(2) 0_555 10_1 5_555 55_5 yes
C(3) Ir(1) C(36) C(32) 110(1) 0_555 10_1 5_555 55_5 yes
C(3) Ir(1) C(36) C(37) -68(1) 0_555 10_1 5_555 55_5 yes
C(3) C(2) Ir(1) C(4) 38(1) 0_555 10_1 5_555 55_5 yes
C(3) C(2) Ir(1) C(5) 81(1) 0_555 10_1 5_555 55_5 yes
C(3) C(2) Ir(1) C(36) 111(1) 0_555 10_1 5_555 55_5 yes
C(3) C(2) C(1) C(5) 4(1) 0_555 10_1 5_555 55_5 yes
C(3) C(2) C(1) C(6) 171(1) 0_555 10_1 5_555 55_5 yes
C(3) C(4) Ir(1) C(5) -113(1) 0_555 10_1 5_555 55_5 yes
C(3) C(4) Ir(1) C(36) 175(1) 0_555 10_1 5_555 55_5 yes
C(3) C(4) C(5) C(10) -172(1) 0_555 10_1 5_555 55_5 yes
C(4) Ir(1) P(1) C(11) 133(2) 0_555 10_1 5_555 55_5 yes
C(4) Ir(1) P(1) C(17) 15(2) 0_555 10_1 5_555 55_5 yes
C(4) Ir(1) P(1) C(25) -107(2) 0_555 10_1 5_555 55_5 yes
C(4) Ir(1) C(1) C(5) -37(1) 0_555 10_1 5_555 55_5 yes
C(4) Ir(1) C(1) C(6) -159(2) 0_555 10_1 5_555 55_5 yes
C(4) Ir(1) C(2) C(7) 159(2) 0_555 10_1 5_555 55_5 yes
C(4) Ir(1) C(3) C(8) 118(2) 0_555 10_1 5_555 55_5 yes
C(4) Ir(1) C(5) C(10) -122(3) 0_555 10_1 5_555 55_5 yes
C(4) Ir(1) C(36) C(32) 105(1) 0_555 10_1 5_555 55_5 yes
C(4) Ir(1) C(36) C(37) -73(1) 0_555 10_1 5_555 55_5 yes
C(4) C(3) Ir(1) C(5) 39(1) 0_555 10_1 5_555 55_5 yes
C(4) C(3) Ir(1) C(36) -7(1) 0_555 10_1 5_555 55_5 yes
C(4) C(3) C(2) C(7) 168(1) 0_555 10_1 5_555 55_5 yes
C(4) C(5) Ir(1) C(36) 114(1) 0_555 10_1 5_555 55_5 yes
C(4) C(5) C(1) C(6) -172(1) 0_555 10_1 5_555 55_5 yes
C(5) Ir(1) P(1) C(11) -164.8(8) 0_555 10_1 5_555 55_5 yes
C(5) Ir(1) P(1) C(17) 76.4(9) 0_555 10_1 5_555 55_5 yes
C(5) Ir(1) P(1) C(25) -46.3(9) 0_555 10_1 5_555 55_5 yes
C(5) Ir(1) C(1) C(6) -121(2) 0_555 10_1 5_555 55_5 yes
C(5) Ir(1) C(2) C(7) -156(2) 0_555 10_1 5_555 55_5 yes
C(5) Ir(1) C(3) C(8) 158(2) 0_555 10_1 5_555 55_5 yes
C(5) Ir(1) C(4) C(9) 124(3) 0_555 10_1 5_555 55_5 yes
C(5) Ir(1) C(36) C(32) 69(1) 0_555 10_1 5_555 55_5 yes
C(5) Ir(1) C(36) C(37) -108(1) 0_555 10_1 5_555 55_5 yes
C(5) C(1) Ir(1) C(36) 59(1) 0_555 10_1 5_555 55_5 yes
C(5) C(1) C(2) C(7) -165(1) 0_555 10_1 5_555 55_5 yes
C(5) C(4) Ir(1) C(36) -70(1) 0_555 10_1 5_555 55_5 yes
C(5) C(4) C(3) C(8) 178(1) 0_555 10_1 5_555 55_5 yes
C(6) C(1) Ir(1) C(36) -61(2) 0_555 10_1 5_555 55_5 yes
C(6) C(1) C(2) C(7) 1(2) 0_555 10_1 5_555 55_5 yes
C(6) C(1) C(5) C(10) 5(2) 0_555 10_1 5_555 55_5 yes
C(7) C(2) Ir(1) C(36) -127(1) 0_555 10_1 5_555 55_5 yes
C(7) C(2) C(3) C(8) -12(2) 0_555 10_1 5_555 55_5 yes
C(8) C(3) Ir(1) C(36) 111(1) 0_555 10_1 5_555 55_5 yes
C(8) C(3) C(4) C(9) 9(2) 0_555 10_1 5_555 55_5 yes
C(9) C(4) Ir(1) C(36) 53(2) 0_555 10_1 5_555 55_5 yes
C(9) C(4) C(5) C(10) -3(3) 0_555 10_1 5_555 55_5 yes
C(10) C(5) Ir(1) C(36) -7(2) 0_555 10_1 5_555 55_5 yes
C(11) P(1) Ir(1) C(36) -73.2(7) 0_555 10_1 5_555 55_5 yes
C(11) P(1) C(17) C(18) 126(1) 0_555 10_1 5_555 55_5 yes
C(11) P(1) C(17) C(22) -56(1) 0_555 10_1 5_555 55_5 yes
C(11) P(1) C(25) C(26) 125(1) 0_555 10_1 5_555 55_5 yes
C(11) P(1) C(25) C(30) -53(1) 0_555 10_1 5_555 55_5 yes
C(11) C(12) C(13) C(14) 2(2) 0_555 10_1 5_555 55_5 yes
C(11) C(16) C(15) C(14) 2(2) 0_555 10_1 5_555 55_5 yes
C(12) C(11) P(1) C(17) -5(1) 0_555 10_1 5_555 55_5 yes
C(12) C(11) P(1) C(25) 103(1) 0_555 10_1 5_555 55_5 yes
C(12) C(11) C(16) C(15) -1(2) 0_555 10_1 5_555 55_5 yes
C(12) C(13) C(14) C(15) 0(3) 0_555 10_1 5_555 55_5 yes
C(13) C(12) C(11) C(16) -1(2) 0_555 10_1 5_555 55_5 yes
C(13) C(14) C(15) C(16) -1(2) 0_555 10_1 5_555 55_5 yes
C(16) C(11) P(1) C(17) 173(1) 0_555 10_1 5_555 55_5 yes
C(16) C(11) P(1) C(25) -76(1) 0_555 10_1 5_555 55_5 yes
C(17) P(1) Ir(1) C(36) 168.0(7) 0_555 10_1 5_555 55_5 yes
C(17) P(1) C(25) C(26) -127(1) 0_555 10_1 5_555 55_5 yes
C(17) P(1) C(25) C(30) 54(1) 0_555 10_1 5_555 55_5 yes
C(17) C(18) O(1) C(23) -174(1) 0_555 10_1 5_555 55_5 yes
C(17) C(18) C(19) C(20) 0(2) 0_555 10_1 5_555 55_5 yes
C(17) C(22) O(2) C(24) 167(1) 0_555 10_1 5_555 55_5 yes
C(17) C(22) C(21) C(20) 4(2) 0_555 10_1 5_555 55_5 yes
C(18) C(17) P(1) C(25) 21(1) 0_555 10_1 5_555 55_5 yes
C(18) C(17) C(22) C(21) -7(2) 0_555 10_1 5_555 55_5 yes
C(18) C(19) C(20) C(21) -4(3) 0_555 10_1 5_555 55_5 yes
C(19) C(18) O(1) C(23) 8(2) 0_555 10_1 5_555 55_5 yes
C(19) C(18) C(17) C(22) 5(2) 0_555 10_1 5_555 55_5 yes
C(19) C(20) C(21) C(22) 2(3) 0_555 10_1 5_555 55_5 yes
C(21) C(22) O(2) C(24) -13(2) 0_555 10_1 5_555 55_5 yes
C(22) C(17) P(1) C(25) -160(1) 0_555 10_1 5_555 55_5 yes
C(25) P(1) Ir(1) C(36) 45.2(7) 0_555 10_1 5_555 55_5 yes
C(25) C(26) O(4) C(32) -77(1) 0_555 10_1 5_555 55_5 yes
C(25) C(26) C(27) C(28) 0(2) 0_555 10_1 5_555 55_5 yes
C(25) C(30) O(3) C(31) -171(1) 0_555 10_1 5_555 55_5 yes
C(25) C(30) C(29) C(28) 1(2) 0_555 10_1 5_555 55_5 yes
C(26) O(4) C(32) C(33) -95(1) 0_555 10_1 5_555 55_5 yes
C(26) O(4) C(32) C(36) 94(1) 0_555 10_1 5_555 55_5 yes
C(26) C(25) C(30) C(29) 0(2) 0_555 10_1 5_555 55_5 yes
C(26) C(27) C(28) C(29) 0(3) 0_555 10_1 5_555 55_5 yes
C(27) C(26) O(4) C(32) 103(1) 0_555 10_1 5_555 55_5 yes
C(27) C(26) C(25) C(30) 0(2) 0_555 10_1 5_555 55_5 yes
C(27) C(28) C(29) C(30) 0(3) 0_555 10_1 5_555 55_5 yes
C(29) C(30) O(3) C(31) 5(2) 0_555 10_1 5_555 55_5 yes
C(32) C(33) O(6) C(34) -179(2) 0_555 10_1 5_555 55_5 yes
C(33) O(6) C(34) C(35) 172(3) 0_555 10_1 5_555 55_5 yes
C(33) C(32) C(36) C(37) 16(2) 0_555 10_1 5_555 55_5 yes
C(36) C(37) O(8) C(38) 179(1) 0_555 10_1 5_555 55_5 yes
C(37) O(8) C(38) C(39) 169(2) 0_555 10_1 5_555 55_5 yes
C(37) O(8) C(38) C(39) 169(2) 0_555 10_1 5_555 55_5 yes
